data_4303102
loop_
_publ_author_name
'Massimo Cametti'
'Laura Ilander'
'Kari Rissanen'

_publ_section_title
;
Recognition of Li+ by a Salophen-UO2 Homodimeric Complex
;
_journal_name_full 'Inorganic Chemistry'
_journal_page_first 8632
_journal_page_last 8637
_journal_paper_doi 10.1021/ic901136b
_journal_volume 48
_journal_year 2009
_chemical_compound_source 'synthesis as described'
_chemical_formula_moiety 'C14 H13 N1 O4 U1'
_chemical_formula_sum 'C22 H30 N4 O9 U'
_chemical_formula_weight 732.53
_chemical_name_systematic
;
 ?
;
_space_group_IT_number 26
_symmetry_cell_setting orthorhombic
_symmetry_space_group_name_Hall 'P -2 -2b'
_symmetry_space_group_name_H-M 'P b 21 m'
_atom_sites_solution_hydrogens geom
_atom_sites_solution_primary direct
_atom_sites_solution_secondary difmap
_audit_creation_date 2009-06-11T11:21:09-00:00
_audit_creation_method 'WinGX routine CIF_UPDATE'
_cell_angle_alpha 90
_cell_angle_beta 90
_cell_angle_gamma 90
_cell_formula_units_Z 4
_cell_length_a 7.3241(2)
_cell_length_b 13.6857(3)
_cell_length_c 25.6837(6)
_cell_measurement_reflns_used 3586
_cell_measurement_temperature 123.0(1)
_cell_measurement_theta_max 28.283
_cell_measurement_theta_min 0.407
_cell_measurement_wavelength 0.71073
_cell_volume 2574.42(11)
_computing_cell_refinement 'HKL Scalepack (Otwinowski & Minor 1997)'
_computing_data_collection 'Collect (Bruker AXS BV, 1997-2004)'
_computing_data_reduction 'HKL Denzo and Scalepack (Otwinowski & Minor 1997)'
_computing_molecular_graphics 'Ortep-3 for Windows (Farrugia, 1997)'
_computing_publication_material 'WinGX publication routines (Farrugia, 1999)'
_computing_structure_refinement 'SHELXL-97 (Sheldrick, 2008)'
_computing_structure_solution 'SIR2004 (Giacovazzo et al, 2004)'
_diffrn_ambient_temperature 123.0(1)
_diffrn_detector 'CCD plate'
_diffrn_detector_area_resol_mean 9
_diffrn_measured_fraction_theta_full 0.996
_diffrn_measured_fraction_theta_max 0.996
_diffrn_measurement_device '95mm CCD camera on \k-goniostat'
_diffrn_measurement_device_type KappaCCD
_diffrn_measurement_method 'CCD rotation images, thick slices'
_diffrn_orient_matrix_type 'by Bruker AXS Collect from scalepack cell'
_diffrn_orient_matrix_UB_11 -0.839973E-1
_diffrn_orient_matrix_UB_12 -0.335719E-1
_diffrn_orient_matrix_UB_13 0.249421E-1
_diffrn_orient_matrix_UB_21 -0.916964E-1
_diffrn_orient_matrix_UB_22 -0.87737E-2
_diffrn_orient_matrix_UB_23 -0.284653E-1
_diffrn_orient_matrix_UB_31 0.563664E-1
_diffrn_orient_matrix_UB_32 -0.643018E-1
_diffrn_orient_matrix_UB_33 -0.91383E-2
_diffrn_radiation_monochromator graphite
_diffrn_radiation_probe x-ray
_diffrn_radiation_type MoK\a
_diffrn_radiation_wavelength 0.71073
_diffrn_reflns_av_R_equivalents 0.0361
_diffrn_reflns_av_unetI/netI 0.0372
_diffrn_reflns_limit_h_max 8
_diffrn_reflns_limit_h_min -8
_diffrn_reflns_limit_k_max 16
_diffrn_reflns_limit_k_min -16
_diffrn_reflns_limit_l_max 30
_diffrn_reflns_limit_l_min -28
_diffrn_reflns_number 16496
_diffrn_reflns_theta_full 25
_diffrn_reflns_theta_max 25
_diffrn_reflns_theta_min 2.38
_diffrn_source 'Enraf Nonius FR590'
_exptl_absorpt_coefficient_mu 6.361
_exptl_absorpt_correction_T_max 0.7457
_exptl_absorpt_correction_T_min 0.4679
_exptl_absorpt_correction_type multi-scan
_exptl_crystal_colour Brown
_exptl_crystal_density_diffrn 1.89
_exptl_crystal_density_method 'not measured'
_exptl_crystal_description prism
_exptl_crystal_F_000 1416
_exptl_crystal_size_max 0.25
_exptl_crystal_size_mid 0.15
_exptl_crystal_size_min 0.08
_refine_diff_density_max 0.812
_refine_diff_density_min -0.947
_refine_diff_density_rms 0.092
_refine_ls_abs_structure_details 'Flack H D (1983), Acta Cryst. A39, 876-881'
_refine_ls_abs_structure_Flack 0.47(2)
_refine_ls_extinction_method none
_refine_ls_goodness_of_fit_ref 1.062
_refine_ls_hydrogen_treatment mixed
_refine_ls_matrix_type full
_refine_ls_number_parameters 343
_refine_ls_number_reflns 4521
_refine_ls_number_restraints 19
_refine_ls_restrained_S_all 1.06
_refine_ls_R_factor_all 0.0333
_refine_ls_R_factor_gt 0.026
_refine_ls_shift/su_max 0.001
_refine_ls_shift/su_mean 0
_refine_ls_structure_factor_coef Fsqd
_refine_ls_weighting_details 'calc w=1/[\s^2^(Fo^2^)+(0.0144P)^2^+7.7881P] where P=(Fo^2^+2Fc^2^)/3'
_refine_ls_weighting_scheme calc
_refine_ls_wR_factor_gt 0.0584
_refine_ls_wR_factor_ref 0.0621
_reflns_number_gt 3965
_reflns_number_total 4521
_reflns_threshold_expression >2\s(I)
_cod_data_source_file ic901136b_si_003.cif
_cod_data_source_block cam10
_cod_database_code 4303102

loop_
_symmetry_equiv_pos_as_xyz
'x, y, z'
'-x, y+1/2, -z'
'-x, y+1/2, z'
'x, y, -z'

loop_
_atom_site_label
_atom_site_type_symbol
_atom_site_fract_x
_atom_site_fract_y
_atom_site_fract_z
_atom_site_U_iso_or_equiv
_atom_site_adp_type
_atom_site_occupancy
_atom_site_symmetry_multiplicity
_atom_site_calc_flag
_atom_site_refinement_flags
_atom_site_disorder_assembly
_atom_site_disorder_group
U1 U 0.28305(8) 0.51463(4) 0.5 0.02338(16) Uani 1 2 d S . .
U2 U 0.78192(10) 0.37179(4) 0 0.02650(17) Uani 1 2 d S . .
O1A O 0.0431(13) 0.5368(9) 0.5 0.047(3) Uani 1 2 d S . .
O1B O 1.0297(14) 0.3869(9) 0 0.031(3) Uani 1 2 d S . .
O2A O 0.5206(13) 0.5031(9) 0.5 0.033(3) Uani 1 2 d S . .
O2B O 0.5450(13) 0.3452(8) 0 0.039(3) Uani 1 2 d S . .
O3A O 0.2149(17) 0.3404(8) 0.5 0.038(3) Uani 1 2 d SD . .
O3B O 0.7185(15) 0.5422(8) 0 0.033(3) Uani 1 2 d SD . .
O5A O 0.2734(11) 0.4731(6) 0.4146(3) 0.034(2) Uani 1 1 d . . .
O5B O 0.7775(10) 0.4125(6) -0.0848(4) 0.040(2) Uani 1 1 d . . .
O6A O 0.2955(14) 0.3440(6) 0.3345(4) 0.044(2) Uani 1 1 d . . .
H6A H 0.2568 0.3357 0.365 0.066 Uiso 1 1 calc R . .
O6B O 0.7939(14) 0.5456(6) -0.1653(4) 0.044(2) Uani 1 1 d . . .
H6B H 0.7609 0.5538 -0.1343 0.067 Uiso 1 1 calc R . .
O10A O 0.1513(10) 0.2375(5) 0.5840(3) 0.039(2) Uani 1 1 d . . .
O10B O 0.6599(13) 0.6471(6) 0.0833(3) 0.053(3) Uani 1 1 d . . .
N2A N 0.3099(15) 0.6731(5) 0.4499(3) 0.053(3) Uani 1 1 d D . .
N2B N 0.8305(15) 0.2189(6) -0.0572(3) 0.046(2) Uani 1 1 d D . .
N12A N 0.1497(14) 0.0891(7) 0.6241(4) 0.036(2) Uani 1 1 d . . .
N12B N 0.6481(13) 0.7959(7) 0.1231(4) 0.032(2) Uani 1 1 d . . .
C1AA C 0.2464(12) 0.7556(6) 0.4806(3) 0.018(2) Uiso 0.641(13) 1 d PD . 1
H1A1 H 0.1201 0.7445 0.493 0.021 Uiso 0.641(13) 1 calc PR . 1
H1A2 H 0.2492 0.8165 0.4598 0.021 Uiso 0.641(13) 1 calc PR . 1
C1AB C 0.380(2) 0.7620(10) 0.4732(5) 0.018(2) Uiso 0.359(13) 1 d PD . 2
H1A3 H 0.3606 0.8206 0.4513 0.021 Uiso 0.359(13) 1 calc PR . 2
H1A4 H 0.5096 0.7569 0.4838 0.021 Uiso 0.359(13) 1 calc PR . 2
C1BA C 0.890(7) 0.134(2) -0.0284(9) 0.070(5) Uiso 0.35(5) 1 d PD . 3
H1B1 H 1.0255 0.1336 -0.0267 0.083 Uiso 0.35(5) 1 calc PR . 3
H1B2 H 0.8523 0.0741 -0.0475 0.083 Uiso 0.35(5) 1 calc PR . 3
C1BB C 0.813(5) 0.1292(10) -0.0273(6) 0.070(5) Uiso 0.65(5) 1 d PD . 4
H1B3 H 0.8767 0.0763 -0.0464 0.083 Uiso 0.65(5) 1 calc PR . 4
H1B4 H 0.6825 0.1116 -0.0254 0.083 Uiso 0.65(5) 1 calc PR . 4
C3AA C 0.358(3) 0.6813(7) 0.4019(4) 0.033(5) Uiso 0.5 1 d PD . 5
H3AA H 0.3895 0.7458 0.3916 0.039 Uiso 0.5 1 calc PR . 5
C3AB C 0.328(3) 0.6812(7) 0.4003(3) 0.038(6) Uiso 0.5 1 d PD . 6
H3AB H 0.3098 0.7454 0.3873 0.046 Uiso 0.5 1 calc PR . 6
C3BA C 0.857(4) 0.2081(7) -0.1063(4) 0.038(6) Uiso 0.5 1 d PD . 7
H3BA H 0.8687 0.1432 -0.119 0.046 Uiso 0.5 1 calc PR . 7
C3BB C 0.883(3) 0.2107(7) -0.1048(3) 0.033(5) Uiso 0.5 1 d PD . 8
H3BB H 0.9333 0.1498 -0.1151 0.039 Uiso 0.5 1 calc PR . 8
C4A C 0.3715(14) 0.6090(7) 0.3609(4) 0.039(3) Uani 1 1 d D . .
C4B C 0.8712(16) 0.2867(7) -0.1440(4) 0.036(3) Uani 1 1 d D . .
C5A C 0.3273(10) 0.5055(9) 0.3682(4) 0.028(3) Uani 1 1 d . . .
C5B C 0.8300(14) 0.3816(11) -0.1309(5) 0.039(3) Uani 1 1 d . . .
C6A C 0.3358(18) 0.4380(11) 0.3274(6) 0.040(3) Uani 1 1 d . . .
C6B C 0.8388(17) 0.4469(10) -0.1732(5) 0.035(3) Uani 1 1 d . . .
C7A C 0.397(2) 0.4666(11) 0.2789(6) 0.058(4) Uani 1 1 d . . .
H7A H 0.4117 0.4204 0.2516 0.069 Uiso 1 1 calc R . .
C7B C 0.883(2) 0.4155(12) -0.2220(6) 0.063(4) Uani 1 1 d . . .
H7B H 0.8803 0.4613 -0.2498 0.075 Uiso 1 1 calc R . .
C8A C 0.438(2) 0.5649(13) 0.2709(7) 0.075(5) Uani 1 1 d . . .
H8A H 0.4775 0.5855 0.2375 0.09 Uiso 1 1 calc R . .
C8B C 0.931(3) 0.3209(10) -0.2325(6) 0.076(6) Uani 1 1 d . . .
H8B H 0.9674 0.3024 -0.2666 0.092 Uiso 1 1 calc R . .
C9A C 0.4220(18) 0.6305(11) 0.3087(5) 0.051(4) Uani 1 1 d . . .
H9A H 0.4465 0.6967 0.3002 0.062 Uiso 1 1 calc R . .
C9B C 0.9244(19) 0.2529(12) -0.1930(7) 0.067(5) Uani 1 1 d . . .
H9B H 0.9549 0.1863 -0.1988 0.08 Uiso 1 1 calc R . .
C11A C 0.1755(13) 0.1469(8) 0.5843(5) 0.030(3) Uani 1 1 d . . .
H11A H 0.2162 0.1176 0.5529 0.036 Uiso 1 1 calc R . .
C11B C 0.6819(16) 0.7382(11) 0.0827(5) 0.041(3) Uani 1 1 d . . .
H11B H 0.7253 0.7674 0.0516 0.049 Uiso 1 1 calc R . .
C13A C 0.0807(16) 0.1277(11) 0.6733(5) 0.047(3) Uani 1 1 d . . .
H13A H 0.0478 0.1966 0.669 0.071 Uiso 1 1 calc R . .
H13B H 0.1754 0.1218 0.7001 0.071 Uiso 1 1 calc R . .
H13C H -0.0274 0.0905 0.684 0.071 Uiso 1 1 calc R . .
C13B C 0.5887(18) 0.7579(11) 0.1727(5) 0.049(4) Uani 1 1 d . . .
H13D H 0.5462 0.6905 0.1682 0.073 Uiso 1 1 calc R . .
H13E H 0.4887 0.7982 0.1861 0.073 Uiso 1 1 calc R . .
H13F H 0.6908 0.7591 0.1973 0.073 Uiso 1 1 calc R . .
C14A C 0.1818(16) -0.0178(8) 0.6196(6) 0.042(3) Uani 1 1 d . . .
H14A H 0.2033 -0.0349 0.5831 0.064 Uiso 1 1 calc R . .
H14B H 0.0746 -0.0532 0.6325 0.064 Uiso 1 1 calc R . .
H14C H 0.2889 -0.0359 0.6404 0.064 Uiso 1 1 calc R . .
C14B C 0.6817(16) 0.8970(10) 0.1194(5) 0.043(3) Uani 1 1 d . . .
H14D H 0.7423 0.9113 0.0862 0.065 Uiso 1 1 calc R . .
H14E H 0.7605 0.9176 0.1482 0.065 Uiso 1 1 calc R . .
H14F H 0.5657 0.9326 0.1211 0.065 Uiso 1 1 calc R . .
H3A H 0.223(11) 0.308(7) 0.535(2) 0.065 Uiso 1 1 d D . .
H3B H 0.662(10) 0.576(6) 0.030(2) 0.065 Uiso 1 1 d D . .

loop_
_atom_site_aniso_label
_atom_site_aniso_U_11
_atom_site_aniso_U_22
_atom_site_aniso_U_33
_atom_site_aniso_U_23
_atom_site_aniso_U_13
_atom_site_aniso_U_12
U1 0.01543(19) 0.0189(4) 0.0358(4) 0 0 0.0009(5)
U2 0.0329(3) 0.0169(4) 0.0297(4) 0 0 -0.0009(6)
O1A 0.030(6) 0.042(8) 0.068(9) 0 0 -0.009(5)
O1B 0.033(6) 0.034(6) 0.027(6) 0 0 -0.005(5)
O2A 0.016(4) 0.027(6) 0.055(7) 0 0 -0.004(5)
O2B 0.024(5) 0.031(7) 0.062(9) 0 0 -0.017(5)
O3A 0.059(6) 0.023(7) 0.033(7) 0 0 -0.016(5)
O3B 0.048(5) 0.020(7) 0.032(7) 0 0 0.004(5)
O5A 0.064(5) 0.023(4) 0.015(4) -0.003(3) -0.005(4) -0.012(4)
O5B 0.040(4) 0.026(5) 0.054(5) -0.012(4) 0.000(4) -0.001(4)
O6A 0.065(6) 0.035(6) 0.032(5) 0.001(4) 0.011(5) 0.001(5)
O6B 0.069(6) 0.031(6) 0.034(5) -0.003(4) 0.002(5) 0.002(5)
O10A 0.049(4) 0.031(5) 0.037(5) -0.001(4) -0.001(4) -0.033(4)
O10B 0.101(6) 0.034(5) 0.025(5) -0.005(4) -0.003(4) -0.023(4)
N2A 0.081(6) 0.024(5) 0.053(6) 0.018(4) -0.025(5) -0.010(5)
N2B 0.087(7) 0.014(4) 0.038(5) 0.012(4) -0.011(5) -0.003(4)
N12A 0.045(6) 0.026(6) 0.036(6) -0.003(5) -0.008(5) -0.001(5)
N12B 0.040(5) 0.032(6) 0.025(5) -0.002(5) 0.008(4) 0.007(5)
C4A 0.026(5) 0.040(6) 0.051(7) 0.024(5) 0.000(5) -0.008(5)
C4B 0.045(6) 0.025(5) 0.039(6) -0.002(5) -0.003(5) -0.001(5)
C5A 0.016(4) 0.030(6) 0.036(7) 0.007(6) -0.006(4) 0.001(5)
C5B 0.036(6) 0.043(8) 0.038(7) -0.019(7) 0.000(5) 0.004(6)
C6A 0.037(7) 0.043(9) 0.039(8) 0.008(7) 0.004(6) 0.001(6)
C6B 0.041(7) 0.031(7) 0.033(8) -0.004(6) 0.000(6) 0.000(6)
C7A 0.079(10) 0.047(8) 0.047(9) 0.004(7) 0.017(8) -0.002(7)
C7B 0.086(11) 0.066(10) 0.036(8) -0.005(7) 0.019(8) 0.013(8)
C8A 0.078(11) 0.088(12) 0.058(11) 0.028(9) 0.015(8) -0.028(9)
C8B 0.144(15) 0.040(8) 0.046(9) -0.013(7) 0.039(9) 0.005(8)
C9A 0.064(8) 0.043(8) 0.046(9) 0.011(7) 0.004(7) -0.009(7)
C9B 0.070(9) 0.044(8) 0.086(12) -0.031(9) 0.021(9) 0.018(8)
C11A 0.037(6) 0.021(6) 0.031(7) -0.005(5) 0.005(5) -0.009(5)
C11B 0.047(7) 0.053(9) 0.023(6) -0.002(6) -0.010(5) 0.013(6)
C13A 0.055(7) 0.051(9) 0.037(8) -0.003(7) 0.006(6) -0.008(7)
C13B 0.071(8) 0.041(8) 0.034(8) -0.005(6) 0.011(7) 0.014(7)
C14A 0.039(7) 0.018(6) 0.070(9) 0.005(5) -0.003(6) 0.001(4)
C14B 0.044(7) 0.048(8) 0.039(7) -0.002(6) -0.007(5) 0.001(6)

loop_
_atom_type_symbol
_atom_type_description
_atom_type_scat_dispersion_real
_atom_type_scat_dispersion_imag
_atom_type_scat_source
U U -9.6767 9.6646 'International Tables Vol C Tables 4.2.6.8 and 6.1.1.4'
O O 0.0106 0.006 'International Tables Vol C Tables 4.2.6.8 and 6.1.1.4'
N N 0.0061 0.0033 'International Tables Vol C Tables 4.2.6.8 and 6.1.1.4'
C C 0.0033 0.0016 'International Tables Vol C Tables 4.2.6.8 and 6.1.1.4'
H H 0 0 'International Tables Vol C Tables 4.2.6.8 and 6.1.1.4'

loop_
_geom_angle_atom_site_label_1
_geom_angle_atom_site_label_2
_geom_angle_atom_site_label_3
_geom_angle
_geom_angle_site_symmetry_1
_geom_angle_site_symmetry_3
_geom_angle_publ_flag
O2A U1 O1A 175.4(6) . . ?
O2A U1 O5A 90.5(2) . . ?
O1A U1 O5A 90.7(2) . . ?
O2A U1 O5A 90.5(2) . 4_556 ?
O1A U1 O5A 90.7(2) . 4_556 ?
O5A U1 O5A 150.8(4) . 4_556 ?
O2A U1 O3A 96.6(5) . . ?
O1A U1 O3A 88.0(5) . . ?
O5A U1 O3A 75.4(2) . . ?
O5A U1 O3A 75.4(2) 4_556 . ?
O2A U1 N2A 90.0(4) . . ?
O1A U1 N2A 86.0(4) . . ?
O5A U1 N2A 74.0(3) . . ?
O5A U1 N2A 135.2(3) 4_556 . ?
O3A U1 N2A 148.77(18) . . ?
O2A U1 N2A 90.0(4) . 4_556 ?
O1A U1 N2A 86.0(4) . 4_556 ?
O5A U1 N2A 135.2(3) . 4_556 ?
O5A U1 N2A 74.0(3) 4_556 4_556 ?
O3A U1 N2A 148.77(18) . 4_556 ?
N2A U1 N2A 61.2(3) . 4_556 ?
O2B U2 O1B 174.6(6) . . ?
O2B U2 O5B 92.1(2) . 4 ?
O1B U2 O5B 89.2(2) . 4 ?
O2B U2 O5B 92.1(2) . . ?
O1B U2 O5B 89.2(2) . . ?
O5B U2 O5B 151.3(4) 4 . ?
O2B U2 O3B 90.6(5) . . ?
O1B U2 O3B 94.8(5) . . ?
O5B U2 O3B 75.8(2) 4 . ?
O5B U2 O3B 75.8(2) . . ?
O2B U2 N2B 88.2(4) . . ?
O1B U2 N2B 87.4(4) . . ?
O5B U2 N2B 138.9(3) 4 . ?
O5B U2 N2B 69.6(3) . . ?
O3B U2 N2B 145.27(16) . . ?
O2B U2 N2B 88.2(4) . 4 ?
O1B U2 N2B 87.4(4) . 4 ?
O5B U2 N2B 69.6(3) 4 4 ?
O5B U2 N2B 138.9(3) . 4 ?
O3B U2 N2B 145.27(16) . 4 ?
N2B U2 N2B 69.4(3) . 4 ?
U1 O3A H3A 115(6) . . ?
U2 O3B H3B 122(6) . . ?
C5A O5A U1 140.7(7) . . ?
C5B O5B U2 142.1(9) . . ?
C6A O6A H6A 109.5 . . ?
C6B O6B H6B 109.5 . . ?
C3AB N2A C3AA 9.9(19) . . ?
C3AB N2A C1AB 107.5(10) . . ?
C3AA N2A C1AB 103.1(9) . . ?
C3AB N2A C1AA 120.3(8) . . ?
C3AA N2A C1AA 122.7(8) . . ?
C1AB N2A C1AA 40.3(6) . . ?
C3AB N2A U1 125.9(6) . . ?
C3AA N2A U1 125.7(6) . . ?
C1AB N2A U1 122.5(8) . . ?
C1AA N2A U1 111.4(5) . . ?
C3BB N2B C3BA 9(2) . . ?
C3BB N2B C1BA 108.9(10) . . ?
C3BA N2B C1BA 111.2(12) . . ?
C3BB N2B C1BB 116.9(12) . . ?
C3BA N2B C1BB 115.7(11) . . ?
C1BA N2B C1BB 22.6(16) . . ?
C3BB N2B U2 130.8(7) . . ?
C3BA N2B U2 132.3(6) . . ?
C1BA N2B U2 113.8(14) . . ?
C1BB N2B U2 111.9(10) . . ?
C11A N12A C13A 120.5(10) . . ?
C11A N12A C14A 120.9(11) . . ?
C13A N12A C14A 118.5(12) . . ?
C11B N12B C14B 120.0(11) . . ?
C11B N12B C13B 122.1(11) . . ?
C14B N12B C13B 117.9(11) . . ?
N2A C1AA C1AB 105.0(9) . 4_556 ?
N2A C1AA H1A1 110.7 . . ?
C1AB C1AA H1A1 110.7 4_556 . ?
N2A C1AA H1A2 110.7 . . ?
C1AB C1AA H1A2 110.7 4_556 . ?
H1A1 C1AA H1A2 108.8 . . ?
N2A C1AB C1AA 92.6(6) . 4_556 ?
N2A C1AB H1A3 113.2 . . ?
C1AA C1AB H1A3 113.2 4_556 . ?
N2A C1AB H1A4 113.2 . . ?
C1AA C1AB H1A4 113.2 4_556 . ?
H1A3 C1AB H1A4 110.5 . . ?
N2B C1BA C1BB 113.2(14) . 4 ?
N2B C1BA H1B1 108.9 . . ?
C1BB C1BA H1B1 108.9 4 . ?
N2B C1BA H1B2 108.9 . . ?
C1BB C1BA H1B2 108.9 4 . ?
H1B1 C1BA H1B2 107.7 . . ?
N2B C1BB C1BA 115.2(18) . 4 ?
N2B C1BB H1B3 108.5 . . ?
C1BA C1BB H1B3 108.5 4 . ?
N2B C1BB H1B4 108.5 . . ?
C1BA C1BB H1B4 108.5 4 . ?
H1B3 C1BB H1B4 107.5 . . ?
N2A C3AA C4A 131.0(10) . . ?
N2A C3AA H3AA 114.5 . . ?
C4A C3AA H3AA 114.5 . . ?
N2A C3AB C4A 131.0(9) . . ?
N2A C3AB H3AB 114.5 . . ?
C4A C3AB H3AB 114.5 . . ?
N2B C3BA C4B 125.4(10) . . ?
N2B C3BA H3BA 117.3 . . ?
C4B C3BA H3BA 117.3 . . ?
N2B C3BB C4B 125.4(10) . . ?
N2B C3BB H3BB 117.3 . . ?
C4B C3BB H3BB 117.3 . . ?
C9A C4A C3AA 124.3(10) . . ?
C9A C4A C3AB 125.1(11) . . ?
C3AA C4A C3AB 8.8(17) . . ?
C9A C4A C5A 112.2(9) . . ?
C3AA C4A C5A 123.5(10) . . ?
C3AB C4A C5A 121.4(10) . . ?
C5B C4B C9B 126.4(11) . . ?
C5B C4B C3BA 121.5(11) . . ?
C9B C4B C3BA 112.1(11) . . ?
C5B C4B C3BB 121.4(11) . . ?
C9B C4B C3BB 111.9(11) . . ?
C3BA C4B C3BB 8(2) . . ?
O5A C5A C6A 117.7(11) . . ?
O5A C5A C4A 120.1(10) . . ?
C6A C5A C4A 122.2(11) . . ?
O5B C5B C4B 126.0(13) . . ?
O5B C5B C6B 120.2(12) . . ?
C4B C5B C6B 113.7(11) . . ?
O6A C6A C7A 118.0(14) . . ?
O6A C6A C5A 121.7(13) . . ?
C7A C6A C5A 120.2(14) . . ?
C7B C6B O6B 119.3(14) . . ?
C7B C6B C5B 121.3(14) . . ?
O6B C6B C5B 119.3(12) . . ?
C6A C7A C8A 118.4(16) . . ?
C6A C7A H7A 120.8 . . ?
C8A C7A H7A 120.8 . . ?
C6B C7B C8B 122.6(16) . . ?
C6B C7B H7B 118.7 . . ?
C8B C7B H7B 118.7 . . ?
C9A C8A C7A 121.8(16) . . ?
C9A C8A H8A 119.1 . . ?
C7A C8A H8A 119.1 . . ?
C7B C8B C9B 119.1(15) . . ?
C7B C8B H8B 120.5 . . ?
C9B C8B H8B 120.5 . . ?
C8A C9A C4A 124.9(14) . . ?
C8A C9A H9A 117.5 . . ?
C4A C9A H9A 117.5 . . ?
C8B C9B C4B 116.7(13) . . ?
C8B C9B H9B 121.6 . . ?
C4B C9B H9B 121.6 . . ?
O10A C11A N12A 125.8(11) . . ?
O10A C11A H11A 117.1 . . ?
N12A C11A H11A 117.1 . . ?
O10B C11B N12B 123.9(13) . . ?
O10B C11B H11B 118.1 . . ?
N12B C11B H11B 118.1 . . ?
N12A C13A H13A 109.5 . . ?
N12A C13A H13B 109.5 . . ?
H13A C13A H13B 109.5 . . ?
N12A C13A H13C 109.5 . . ?
H13A C13A H13C 109.5 . . ?
H13B C13A H13C 109.5 . . ?
N12B C13B H13D 109.5 . . ?
N12B C13B H13E 109.5 . . ?
H13D C13B H13E 109.5 . . ?
N12B C13B H13F 109.5 . . ?
H13D C13B H13F 109.5 . . ?
H13E C13B H13F 109.5 . . ?
N12A C14A H14A 109.5 . . ?
N12A C14A H14B 109.5 . . ?
H14A C14A H14B 109.5 . . ?
N12A C14A H14C 109.5 . . ?
H14A C14A H14C 109.5 . . ?
H14B C14A H14C 109.5 . . ?
N12B C14B H14D 109.5 . . ?
N12B C14B H14E 109.5 . . ?
H14D C14B H14E 109.5 . . ?
N12B C14B H14F 109.5 . . ?
H14D C14B H14F 109.5 . . ?
H14E C14B H14F 109.5 . . ?

loop_
_geom_bond_atom_site_label_1
_geom_bond_atom_site_label_2
_geom_bond_distance
_geom_bond_site_symmetry_2
_geom_bond_publ_flag
U1 O2A 1.747(9) . ?
U1 O1A 1.783(10) . ?
U1 O5A 2.267(8) . ?
U1 O5A 2.267(8) 4_556 ?
U1 O3A 2.437(11) . ?
U1 N2A 2.530(8) . ?
U1 N2A 2.530(8) 4_556 ?
U2 O2B 1.773(9) . ?
U2 O1B 1.826(10) . ?
U2 O5B 2.249(10) 4 ?
U2 O5B 2.249(10) . ?
U2 O3B 2.378(11) . ?
U2 N2B 2.581(8) . ?
U2 N2B 2.581(8) 4 ?
O3A H3A 0.997(10) . ?
O3B H3B 0.996(10) . ?
O5A C5A 1.332(14) . ?
O5B C5B 1.315(15) . ?
O6A C6A 1.333(17) . ?
O6A H6A 0.84 . ?
O6B C6B 1.405(16) . ?
O6B H6B 0.84 . ?
O10A C11A 1.253(14) . ?
O10B C11B 1.257(17) . ?
N2A C3AB 1.2850(10) . ?
N2A C3AA 1.285(2) . ?
N2A C1AB 1.450(2) . ?
N2A C1AA 1.454(2) . ?
N2B C3BB 1.2852(10) . ?
N2B C3BA 1.285(2) . ?
N2B C1BA 1.451(2) . ?
N2B C1BB 1.453(2) . ?
N12A C11A 1.305(15) . ?
N12A C13A 1.461(16) . ?
N12A C14A 1.487(15) . ?
N12B C11B 1.327(16) . ?
N12B C14B 1.409(17) . ?
N12B C13B 1.442(15) . ?
C1AA C1AB 1.5396(15) 4_556 ?
C1AA H1A1 0.99 . ?
C1AA H1A2 0.99 . ?
C1AB C1AA 1.5396(15) 4_556 ?
C1AB H1A3 0.99 . ?
C1AB H1A4 0.99 . ?
C1BA C1BB 1.540(2) 4 ?
C1BA H1B1 0.99 . ?
C1BA H1B2 0.99 . ?
C1BB C1BA 1.540(2) 4 ?
C1BB H1B3 0.99 . ?
C1BB H1B4 0.99 . ?
C3AA C4A 1.450(2) . ?
C3AA H3AA 0.95 . ?
C3AB C4A 1.4501(10) . ?
C3AB H3AB 0.95 . ?
C3BA C4B 1.449(2) . ?
C3BA H3BA 0.95 . ?
C3BB C4B 1.4497(10) . ?
C3BB H3BB 0.95 . ?
C4A C9A 1.420(17) . ?
C4A C5A 1.465(16) . ?
C4B C5B 1.375(18) . ?
C4B C9B 1.398(19) . ?
C5A C6A 1.398(19) . ?
C5B C6B 1.41(2) . ?
C6A C7A 1.38(2) . ?
C6B C7B 1.364(19) . ?
C7A C8A 1.392(19) . ?
C7A H7A 0.95 . ?
C7B C8B 1.368(19) . ?
C7B H7B 0.95 . ?
C8A C9A 1.33(2) . ?
C8A H8A 0.95 . ?
C8B C9B 1.38(2) . ?
C8B H8B 0.95 . ?
C9A H9A 0.95 . ?
C9B H9B 0.95 . ?
C11A H11A 0.95 . ?
C11B H11B 0.95 . ?
C13A H13A 0.98 . ?
C13A H13B 0.98 . ?
C13A H13C 0.98 . ?
C13B H13D 0.98 . ?
C13B H13E 0.98 . ?
C13B H13F 0.98 . ?
C14A H14A 0.98 . ?
C14A H14B 0.98 . ?
C14A H14C 0.98 . ?
C14B H14D 0.98 . ?
C14B H14E 0.98 . ?
C14B H14F 0.98 . ?

loop_
_geom_torsion_atom_site_label_1
_geom_torsion_atom_site_label_2
_geom_torsion_atom_site_label_3
_geom_torsion_atom_site_label_4
_geom_torsion
_geom_torsion_site_symmetry_1
_geom_torsion_site_symmetry_2
_geom_torsion_site_symmetry_3
_geom_torsion_site_symmetry_4
_geom_torsion_publ_flag
O2A U1 O5A C5A -64.6(11) . . . . ?
O1A U1 O5A C5A 110.9(11) . . . . ?
O5A U1 O5A C5A -156.5(7) 4_556 . . . ?
O3A U1 O5A C5A -161.4(11) . . . . ?
N2A U1 O5A C5A 25.2(10) . . . . ?
N2A U1 O5A C5A 25.8(12) 4_556 . . . ?
O2B U2 O5B C5B -108.1(12) . . . . ?
O1B U2 O5B C5B 66.7(12) . . . . ?
O5B U2 O5B C5B 153.6(9) 4 . . . ?
O3B U2 O5B C5B 161.8(12) . . . . ?
N2B U2 O5B C5B -20.8(11) . . . . ?
N2B U2 O5B C5B -18.4(14) 4 . . . ?
O2A U1 N2A C3AB 83.3(15) . . . . ?
O1A U1 N2A C3AB -99.1(15) . . . . ?
O5A U1 N2A C3AB -7.2(15) . . . . ?
O5A U1 N2A C3AB 174.0(14) 4_556 . . . ?
O3A U1 N2A C3AB -19.6(19) . . . . ?
N2A U1 N2A C3AB 173.3(14) 4_556 . . . ?
O2A U1 N2A C3AA 71.1(17) . . . . ?
O1A U1 N2A C3AA -111.3(17) . . . . ?
O5A U1 N2A C3AA -19.4(16) . . . . ?
O5A U1 N2A C3AA 161.7(16) 4_556 . . . ?
O3A U1 N2A C3AA -32(2) . . . . ?
N2A U1 N2A C3AA 161.1(16) 4_556 . . . ?
O2A U1 N2A C1AB -70.9(9) . . . . ?
O1A U1 N2A C1AB 106.8(9) . . . . ?
O5A U1 N2A C1AB -161.4(10) . . . . ?
O5A U1 N2A C1AB 19.8(11) 4_556 . . . ?
O3A U1 N2A C1AB -173.8(9) . . . . ?
N2A U1 N2A C1AB 19.1(10) 4_556 . . . ?
O2A U1 N2A C1AA -114.7(7) . . . . ?
O1A U1 N2A C1AA 63.0(7) . . . . ?
O5A U1 N2A C1AA 154.8(7) . . . . ?
O5A U1 N2A C1AA -24.0(9) 4_556 . . . ?
O3A U1 N2A C1AA 142.4(7) . . . . ?
N2A U1 N2A C1AA -24.7(8) 4_556 . . . ?
O2B U2 N2B C3BB 112.9(17) . . . . ?
O1B U2 N2B C3BB -70.2(17) . . . . ?
O5B U2 N2B C3BB -156.0(16) 4 . . . ?
O5B U2 N2B C3BB 20.0(16) . . . . ?
O3B U2 N2B C3BB 24.4(19) . . . . ?
N2B U2 N2B C3BB -158.4(16) 4 . . . ?
O2B U2 N2B C3BA 101(2) . . . . ?
O1B U2 N2B C3BA -82(2) . . . . ?
O5B U2 N2B C3BA -167(2) 4 . . . ?
O5B U2 N2B C3BA 8(2) . . . . ?
O3B U2 N2B C3BA 13(2) . . . . ?
N2B U2 N2B C3BA -170(2) 4 . . . ?
O2B U2 N2B C1BA -99(3) . . . . ?
O1B U2 N2B C1BA 78(3) . . . . ?
O5B U2 N2B C1BA -8(3) 4 . . . ?
O5B U2 N2B C1BA 168(3) . . . . ?
O3B U2 N2B C1BA 173(3) . . . . ?
N2B U2 N2B C1BA -10(3) 4 . . . ?
O2B U2 N2B C1BB -74.6(18) . . . . ?
O1B U2 N2B C1BB 102.4(18) . . . . ?
O5B U2 N2B C1BB 17(2) 4 . . . ?
O5B U2 N2B C1BB -167.5(18) . . . . ?
O3B U2 N2B C1BB -163.0(17) . . . . ?
N2B U2 N2B C1BB 14.2(19) 4 . . . ?
C3AB N2A C1AA C1AB -132.4(14) . . . 4_556 ?
C3AA N2A C1AA C1AB -121.1(16) . . . 4_556 ?
C1AB N2A C1AA C1AB -51.0(14) . . . 4_556 ?
U1 N2A C1AA C1AB 64.4(9) . . . 4_556 ?
C3AB N2A C1AB C1AA 149.4(12) . . . 4_556 ?
C3AA N2A C1AB C1AA 158.5(14) . . . 4_556 ?
C1AA N2A C1AB C1AA 32.9(8) . . . 4_556 ?
U1 N2A C1AB C1AA -52.4(13) . . . 4_556 ?
C3BB N2B C1BA C1BB -172(3) . . . 4 ?
C3BA N2B C1BA C1BB -163(3) . . . 4 ?
C1BB N2B C1BA C1BB -57(3) . . . 4 ?
U2 N2B C1BA C1BB 33(4) . . . 4 ?
C3BB N2B C1BB C1BA 136(2) . . . 4 ?
C3BA N2B C1BB C1BA 146(2) . . . 4 ?
C1BA N2B C1BB C1BA 63(5) . . . 4 ?
U2 N2B C1BB C1BA -37(2) . . . 4 ?
C3AB N2A C3AA C4A -80(2) . . . . ?
C1AB N2A C3AA C4A 162(2) . . . . ?
C1AA N2A C3AA C4A -159.0(18) . . . . ?
U1 N2A C3AA C4A 15(4) . . . . ?
C3AA N2A C3AB C4A 80(2) . . . . ?
C1AB N2A C3AB C4A 144(2) . . . . ?
C1AA N2A C3AB C4A -173.5(17) . . . . ?
U1 N2A C3AB C4A -13(3) . . . . ?
C3BB N2B C3BA C4B -82(2) . . . . ?
C1BA N2B C3BA C4B -158(3) . . . . ?
C1BB N2B C3BA C4B 177(3) . . . . ?
U2 N2B C3BA C4B 2(4) . . . . ?
C3BA N2B C3BB C4B 82(2) . . . . ?
C1BA N2B C3BB C4B -171(3) . . . . ?
C1BB N2B C3BB C4B 166(2) . . . . ?
U2 N2B C3BB C4B -22(3) . . . . ?
N2A C3AA C4A C9A 178(2) . . . . ?
N2A C3AA C4A C3AB 79(2) . . . . ?
N2A C3AA C4A C5A 1(4) . . . . ?
N2A C3AB C4A C9A -167.1(19) . . . . ?
N2A C3AB C4A C3AA -80(2) . . . . ?
N2A C3AB C4A C5A 27(3) . . . . ?
N2B C3BA C4B C5B -10(4) . . . . ?
N2B C3BA C4B C9B 172(2) . . . . ?
N2B C3BA C4B C3BB 82(2) . . . . ?
N2B C3BB C4B C5B 11(3) . . . . ?
N2B C3BB C4B C9B -174.9(19) . . . . ?
N2B C3BB C4B C3BA -82(2) . . . . ?
U1 O5A C5A C6A 160.8(9) . . . . ?
U1 O5A C5A C4A -20.5(15) . . . . ?
C9A C4A C5A O5A -178.6(9) . . . . ?
C3AA C4A C5A O5A -0.9(19) . . . . ?
C3AB C4A C5A O5A -11.0(17) . . . . ?
C9A C4A C5A C6A 0.0(15) . . . . ?
C3AA C4A C5A C6A 177.8(16) . . . . ?
C3AB C4A C5A C6A 167.7(14) . . . . ?
U2 O5B C5B C4B 21.1(19) . . . . ?
U2 O5B C5B C6B -162.4(9) . . . . ?
C9B C4B C5B O5B 179.0(12) . . . . ?
C3BA C4B C5B O5B 1(2) . . . . ?
C3BB C4B C5B O5B -8(2) . . . . ?
C9B C4B C5B C6B 2.3(19) . . . . ?
C3BA C4B C5B C6B -175.8(17) . . . . ?
C3BB C4B C5B C6B 175.2(15) . . . . ?
O5A C5A C6A O6A -1.4(18) . . . . ?
C4A C5A C6A O6A 179.9(11) . . . . ?
O5A C5A C6A C7A -177.6(12) . . . . ?
C4A C5A C6A C7A 3.8(19) . . . . ?
O5B C5B C6B C7B -176.3(13) . . . . ?
C4B C5B C6B C7B 0.6(19) . . . . ?
O5B C5B C6B O6B 1.0(18) . . . . ?
C4B C5B C6B O6B 177.9(11) . . . . ?
O6A C6A C7A C8A 179.3(16) . . . . ?
C5A C6A C7A C8A -4(3) . . . . ?
O6B C6B C7B C8B 179.1(17) . . . . ?
C5B C6B C7B C8B -4(3) . . . . ?
C6A C7A C8A C9A 1(3) . . . . ?
C6B C7B C8B C9B 4(3) . . . . ?
C7A C8A C9A C4A 3(3) . . . . ?
C3AA C4A C9A C8A 179.0(18) . . . . ?
C3AB C4A C9A C8A -170.4(17) . . . . ?
C5A C4A C9A C8A -3(2) . . . . ?
C7B C8B C9B C4B -1(3) . . . . ?
C5B C4B C9B C8B -2(2) . . . . ?
C3BA C4B C9B C8B 176.0(18) . . . . ?
C3BB C4B C9B C8B -175.7(17) . . . . ?
C13A N12A C11A O10A 2.3(18) . . . . ?
C14A N12A C11A O10A 179.5(11) . . . . ?
C14B N12B C11B O10B 178.2(12) . . . . ?
C13B N12B C11B O10B 2.5(19) . . . . ?
